data_2238122
loop_
_publ_author_name
'Zhang, Xiao-Wei'
'Xia, Jian-Hui'
'Xu, Zhao-Hui'
'Wang, Li-Ben'
'Yu, Chu-Yi'

_publ_section_title
;
 1-(4-Chlorophenyl)-2-(1,3-diazepan-2-ylidene)ethanone
;
_journal_coeditor_code ZS2253
_journal_issue 6
_journal_name_full 'Acta Crystallographica Section E'
_journal_page_first o971
_journal_paper_doi 10.1107/S1600536813013858
_journal_volume 69
_journal_year 2013
_chemical_formula_iupac 'C13 H15 Cl N2 O'
_chemical_formula_moiety 'C13 H15 Cl N2 O'
_chemical_formula_sum 'C13 H15 Cl N2 O'
_chemical_formula_weight 250.72
_chemical_melting_point_gt 448
_chemical_melting_point_lt 450
_chemical_name_systematic
;
1-(4-Chlorophenyl)-2-(1,3-diazepan-2-ylidene)ethanone
;
_space_group_IT_number 2
_symmetry_cell_setting triclinic
_symmetry_space_group_name_Hall '-P 1'
_symmetry_space_group_name_H-M 'P -1'
_atom_sites_solution_hydrogens geom
_atom_sites_solution_primary direct
_atom_sites_solution_secondary difmap
_audit_creation_method SHELXL-97
_cell_angle_alpha 96.091(4)
_cell_angle_beta 110.710(4)
_cell_angle_gamma 101.244(4)
_cell_formula_units_Z 4
_cell_length_a 10.779(4)
_cell_length_b 10.815(3)
_cell_length_c 12.158(4)
_cell_measurement_reflns_used 3768
_cell_measurement_temperature 173(2)
_cell_measurement_theta_max 27.47
_cell_measurement_theta_min 1.82
_cell_volume 1276.4(7)
_computing_cell_refinement 'CrystalClear (Rigaku, 2007)'
_computing_data_collection 'CrystalClear (Rigaku, 2007)'
_computing_data_reduction 'CrystalClear (Rigaku, 2007)'
_computing_molecular_graphics 'OLEX-2 (Dolomanov <i>et al.</i>, 2009)'
_computing_publication_material 'SHELXL97 (Sheldrick, 2008)'
_computing_structure_refinement 'SHELXL97 (Sheldrick, 2008)'
_computing_structure_solution 'SHELXS97 (Sheldrick, 2008)'
_diffrn_ambient_temperature 173(2)
_diffrn_measured_fraction_theta_full 0.990
_diffrn_measured_fraction_theta_max 0.990
_diffrn_measurement_device_type 'Rigaku Saturn724+ CCD'
_diffrn_measurement_method '\w scans at fixed \c = 45\%'
_diffrn_radiation_monochromator graphite
_diffrn_radiation_source 'sealed tube'
_diffrn_radiation_type MoK\a
_diffrn_radiation_wavelength 0.71073
_diffrn_reflns_av_R_equivalents 0.0476
_diffrn_reflns_av_sigmaI/netI 0.0602
_diffrn_reflns_limit_h_max 13
_diffrn_reflns_limit_h_min -13
_diffrn_reflns_limit_k_max 13
_diffrn_reflns_limit_k_min -14
_diffrn_reflns_limit_l_max 15
_diffrn_reflns_limit_l_min -15
_diffrn_reflns_number 11344
_diffrn_reflns_theta_full 27.48
_diffrn_reflns_theta_max 27.48
_diffrn_reflns_theta_min 2.09
_diffrn_standards_number 0
_exptl_absorpt_coefficient_mu 0.285
_exptl_absorpt_correction_T_max 1.000
_exptl_absorpt_correction_T_min 0.6057
_exptl_absorpt_correction_type multi-scan
_exptl_absorpt_process_details '(CrystalClear; Rigaku, 2007)'
_exptl_crystal_colour white
_exptl_crystal_density_diffrn 1.305
_exptl_crystal_density_method 'not measured'
_exptl_crystal_description block
_exptl_crystal_F_000 528
_exptl_crystal_size_max 0.25
_exptl_crystal_size_mid 0.15
_exptl_crystal_size_min 0.14
_refine_diff_density_max 0.494
_refine_diff_density_min -0.419
_refine_ls_extinction_method none
_refine_ls_goodness_of_fit_ref 1.121
_refine_ls_hydrogen_treatment constr
_refine_ls_matrix_type full
_refine_ls_number_parameters 307
_refine_ls_number_reflns 5780
_refine_ls_number_restraints 0
_refine_ls_restrained_S_all 1.121
_refine_ls_R_factor_all 0.0914
_refine_ls_R_factor_gt 0.0753
_refine_ls_shift/su_max 0.000
_refine_ls_shift/su_mean 0.000
_refine_ls_structure_factor_coef Fsqd
_refine_ls_weighting_details 'calc w=1/[\s^2^(Fo^2^)+(0.0466P)^2^+1.3126P] where P=(Fo^2^+2Fc^2^)/3'
_refine_ls_weighting_scheme calc
_refine_ls_wR_factor_gt 0.1518
_refine_ls_wR_factor_ref 0.1618
_reflns_number_gt 4854
_reflns_number_total 5780
_reflns_threshold_expression I>2\s(I)
_cod_data_source_file zs2253.cif
_cod_data_source_block I
_cod_database_code 2238122
_cod_database_fobs_code 2238122

loop_
_symmetry_equiv_pos_as_xyz
'x, y, z'
'-x, -y, -z'

loop_
_atom_site_type_symbol
_atom_site_label
_atom_site_fract_x
_atom_site_fract_y
_atom_site_fract_z
_atom_site_U_iso_or_equiv
_atom_site_adp_type
_atom_site_calc_flag
_atom_site_refinement_flags
_atom_site_occupancy
_atom_site_symmetry_multiplicity
Cl Cl1 0.01481(9) 0.17456(9) 0.95043(7) 0.0515(2) Uani d . 1 1
Cl Cl 0.43184(9) 0.64786(9) 0.02814(7) 0.0516(2) Uani d . 1 1
O O1 0.3033(2) 0.92241(17) 0.48282(17) 0.0311(4) Uani d . 1 1
O O2 0.2480(2) 0.42103(17) 0.56002(18) 0.0335(5) Uani d . 1 1
N N1 0.1989(2) 0.8486(2) 0.6444(2) 0.0305(5) Uani d . 1 1
H H1 0.1868 0.9035 0.5954 0.037 Uiso calc R 1 1
N N2 0.1648(2) 0.6291(2) 0.6502(2) 0.0315(5) Uani d . 1 1
H H2 0.2118 0.5704 0.6555 0.038 Uiso calc R 1 1
N N3 0.3217(2) 0.1261(2) 0.3506(2) 0.0305(5) Uani d . 1 1
H H3 0.3486 0.0677 0.3921 0.037 Uiso calc R 1 1
N N4 0.3187(2) 0.3421(2) 0.3784(2) 0.0304(5) Uani d . 1 1
H H4 0.2633 0.3913 0.3810 0.036 Uiso calc R 1 1
C C1 0.2192(3) 0.8941(3) 0.7685(3) 0.0360(7) Uani d . 1 1
H H1A 0.2364 0.9889 0.7827 0.043 Uiso calc R 1 1
H H1B 0.3023 0.8726 0.8219 0.043 Uiso calc R 1 1
C C2 0.1006(3) 0.8396(3) 0.8037(3) 0.0414(7) Uani d . 1 1
H H2A 0.0144 0.8483 0.7429 0.050 Uiso calc R 1 1
H H2B 0.1138 0.8906 0.8813 0.050 Uiso calc R 1 1
C C3 0.0865(4) 0.6990(3) 0.8145(3) 0.0413(7) Uani d . 1 1
H H3A 0.1724 0.6903 0.8755 0.050 Uiso calc R 1 1
H H3B 0.0117 0.6713 0.8427 0.050 Uiso calc R 1 1
C C4 0.0566(3) 0.6115(3) 0.6977(3) 0.0343(6) Uani d . 1 1
H H4A 0.0362 0.5216 0.7089 0.041 Uiso calc R 1 1
H H4B -0.0273 0.6239 0.6366 0.041 Uiso calc R 1 1
C C5 0.1976(3) 0.7281(2) 0.5993(2) 0.0275(6) Uani d . 1 1
C C6 0.2322(3) 0.7060(2) 0.4985(2) 0.0268(5) Uani d . 1 1
H H6 0.2198 0.6194 0.4635 0.032 Uiso calc R 1 1
C C7 0.2834(3) 0.8023(2) 0.4467(2) 0.0258(5) Uani d . 1 1
C C8 0.3180(3) 0.7624(2) 0.3414(2) 0.0259(5) Uani d . 1 1
C C9 0.2356(3) 0.6569(3) 0.2512(3) 0.0327(6) Uani d . 1 1
H H9 0.1552 0.6079 0.2564 0.039 Uiso calc R 1 1
C C10 0.2687(3) 0.6221(3) 0.1543(3) 0.0359(6) Uani d . 1 1
H H10 0.2111 0.5508 0.0927 0.043 Uiso calc R 1 1
C C11 0.3869(3) 0.6927(3) 0.1485(2) 0.0337(6) Uani d . 1 1
C C12 0.4705(3) 0.7977(3) 0.2366(3) 0.0365(7) Uani d . 1 1
H H12 0.5520 0.8451 0.2319 0.044 Uiso calc R 1 1
C C13 0.4345(3) 0.8334(3) 0.3316(2) 0.0314(6) Uani d . 1 1
H H13 0.4901 0.9073 0.3908 0.038 Uiso calc R 1 1
C C14 0.3117(3) 0.1092(3) 0.2266(3) 0.0354(6) Uani d . 1 1
H H14A 0.2231 0.1235 0.1755 0.042 Uiso calc R 1 1
H H14B 0.3110 0.0192 0.2005 0.042 Uiso calc R 1 1
C C15 0.4259(4) 0.1975(3) 0.2056(3) 0.0441(8) Uani d . 1 1
H H15A 0.4211 0.1679 0.1239 0.053 Uiso calc R 1 1
H H15B 0.5153 0.1917 0.2634 0.053 Uiso calc R 1 1
C C16 0.4181(4) 0.3370(3) 0.2190(3) 0.0467(8) Uani d . 1 1
H H16A 0.4910 0.3887 0.1993 0.056 Uiso calc R 1 1
H H16B 0.3287 0.3428 0.1612 0.056 Uiso calc R 1 1
C C17 0.4338(3) 0.3927(3) 0.3444(3) 0.0353(6) Uani d . 1 1
H H17A 0.5178 0.3768 0.4022 0.042 Uiso calc R 1 1
H H17B 0.4473 0.4869 0.3519 0.042 Uiso calc R 1 1
C C18 0.2926(3) 0.2248(2) 0.4058(2) 0.0267(5) Uani d . 1 1
C C19 0.2356(3) 0.2047(2) 0.4922(2) 0.0274(5) Uani d . 1 1
H H19 0.2061 0.1188 0.5006 0.033 Uiso calc R 1 1
C C20 0.2198(3) 0.3026(2) 0.5660(2) 0.0266(5) Uani d . 1 1
C C21 0.1675(3) 0.2680(2) 0.6605(2) 0.0258(5) Uani d . 1 1
C C22 0.0618(3) 0.1599(3) 0.6392(2) 0.0299(6) Uani d . 1 1
H H22 0.0222 0.1047 0.5628 0.036 Uiso calc R 1 1
C C23 0.0134(3) 0.1315(3) 0.7275(3) 0.0321(6) Uani d . 1 1
H H23 -0.0601 0.0587 0.7118 0.039 Uiso calc R 1 1
C C24 0.0741(3) 0.2111(3) 0.8384(2) 0.0332(6) Uani d . 1 1
C C25 0.1789(3) 0.3185(3) 0.8625(3) 0.0392(7) Uani d . 1 1
H H25 0.2196 0.3719 0.9398 0.047 Uiso calc R 1 1
C C26 0.2243(3) 0.3477(3) 0.7732(3) 0.0351(6) Uani d . 1 1
H H26 0.2950 0.4229 0.7887 0.042 Uiso calc R 1 1

loop_
_atom_site_aniso_label
_atom_site_aniso_U_11
_atom_site_aniso_U_22
_atom_site_aniso_U_33
_atom_site_aniso_U_12
_atom_site_aniso_U_13
_atom_site_aniso_U_23
Cl1 0.0604(5) 0.0674(6) 0.0365(4) 0.0123(4) 0.0303(4) 0.0159(4)
Cl 0.0496(5) 0.0742(6) 0.0351(4) 0.0167(4) 0.0236(4) -0.0008(4)
O1 0.0418(11) 0.0198(9) 0.0341(10) 0.0049(8) 0.0194(9) 0.0035(8)
O2 0.0467(12) 0.0222(9) 0.0404(11) 0.0098(8) 0.0253(10) 0.0091(8)
N1 0.0413(13) 0.0250(11) 0.0303(12) 0.0103(10) 0.0179(10) 0.0077(10)
N2 0.0431(14) 0.0246(11) 0.0374(13) 0.0120(10) 0.0243(11) 0.0116(10)
N3 0.0437(14) 0.0269(11) 0.0280(12) 0.0122(10) 0.0195(10) 0.0078(9)
N4 0.0349(12) 0.0264(11) 0.0383(13) 0.0115(10) 0.0196(11) 0.0144(10)
C1 0.0420(17) 0.0338(15) 0.0312(15) 0.0068(13) 0.0169(13) -0.0027(12)
C2 0.0494(19) 0.0418(17) 0.0387(17) 0.0122(14) 0.0251(15) 0.0019(14)
C3 0.0521(19) 0.0480(18) 0.0365(16) 0.0151(15) 0.0293(15) 0.0124(14)
C4 0.0371(15) 0.0328(15) 0.0395(16) 0.0073(12) 0.0215(13) 0.0120(13)
C5 0.0281(13) 0.0233(12) 0.0318(14) 0.0061(10) 0.0129(11) 0.0036(11)
C6 0.0343(14) 0.0194(12) 0.0286(13) 0.0064(10) 0.0149(11) 0.0022(10)
C7 0.0257(12) 0.0226(12) 0.0274(13) 0.0047(10) 0.0090(10) 0.0049(10)
C8 0.0308(14) 0.0217(12) 0.0269(13) 0.0063(10) 0.0128(11) 0.0062(10)
C9 0.0355(15) 0.0280(14) 0.0337(15) 0.0016(11) 0.0163(12) 0.0035(12)
C10 0.0408(16) 0.0325(15) 0.0298(14) 0.0049(12) 0.0130(12) -0.0026(12)
C11 0.0411(16) 0.0417(16) 0.0250(13) 0.0176(13) 0.0168(12) 0.0061(12)
C12 0.0305(14) 0.0448(17) 0.0355(15) 0.0061(12) 0.0165(12) 0.0056(13)
C13 0.0312(14) 0.0295(14) 0.0298(14) 0.0032(11) 0.0108(11) 0.0015(11)
C14 0.0441(17) 0.0347(15) 0.0288(14) 0.0089(13) 0.0170(13) 0.0034(12)
C15 0.055(2) 0.0457(18) 0.0421(18) 0.0109(15) 0.0318(16) 0.0065(15)
C16 0.062(2) 0.0445(18) 0.0451(19) 0.0070(16) 0.0354(17) 0.0141(15)
C17 0.0343(15) 0.0319(15) 0.0404(16) 0.0018(12) 0.0188(13) 0.0068(13)
C18 0.0283(13) 0.0266(13) 0.0251(13) 0.0081(10) 0.0094(11) 0.0047(11)
C19 0.0345(14) 0.0201(12) 0.0318(14) 0.0067(10) 0.0170(12) 0.0078(11)
C20 0.0315(13) 0.0221(12) 0.0271(13) 0.0064(10) 0.0120(11) 0.0068(10)
C21 0.0286(13) 0.0246(12) 0.0265(13) 0.0091(10) 0.0117(11) 0.0058(10)
C22 0.0353(14) 0.0265(13) 0.0279(13) 0.0059(11) 0.0139(11) 0.0024(11)
C23 0.0337(15) 0.0301(14) 0.0341(15) 0.0049(11) 0.0162(12) 0.0075(12)
C24 0.0381(16) 0.0408(16) 0.0273(14) 0.0123(13) 0.0182(12) 0.0092(12)
C25 0.0468(18) 0.0394(16) 0.0261(14) 0.0049(14) 0.0128(13) -0.0013(12)
C26 0.0405(16) 0.0288(14) 0.0302(15) -0.0005(12) 0.0131(13) 0.0006(12)

loop_
_atom_type_symbol
_atom_type_description
_atom_type_scat_dispersion_real
_atom_type_scat_dispersion_imag
_atom_type_scat_source
C C 0.0033 0.0016 'International Tables Vol C Tables 4.2.6.8 and 6.1.1.4'
H H 0.0000 0.0000 'International Tables Vol C Tables 4.2.6.8 and 6.1.1.4'
N N 0.0061 0.0033 'International Tables Vol C Tables 4.2.6.8 and 6.1.1.4'
O O 0.0106 0.0060 'International Tables Vol C Tables 4.2.6.8 and 6.1.1.4'
Cl Cl 0.1484 0.1585 'International Tables Vol C Tables 4.2.6.8 and 6.1.1.4'

loop_
_geom_angle_atom_site_label_1
_geom_angle_atom_site_label_2
_geom_angle_atom_site_label_3
_geom_angle
C5 N1 C1 124.8(2)
C5 N1 H1 117.6
C1 N1 H1 117.6
C5 N2 C4 124.8(2)
C5 N2 H2 117.6
C4 N2 H2 117.6
C18 N3 C14 124.7(2)
C18 N3 H3 117.7
C14 N3 H3 117.7
C18 N4 C17 124.0(2)
C18 N4 H4 118.0
C17 N4 H4 118.0
N1 C1 C2 115.2(2)
N1 C1 H1A 108.5
C2 C1 H1A 108.5
N1 C1 H1B 108.5
C2 C1 H1B 108.5
H1A C1 H1B 107.5
C1 C2 C3 113.2(3)
C1 C2 H2A 108.9
C3 C2 H2A 108.9
C1 C2 H2B 108.9
C3 C2 H2B 108.9
H2A C2 H2B 107.8
C4 C3 C2 113.0(2)
C4 C3 H3A 109.0
C2 C3 H3A 109.0
C4 C3 H3B 109.0
C2 C3 H3B 109.0
H3A C3 H3B 107.8
N2 C4 C3 116.3(2)
N2 C4 H4A 108.2
C3 C4 H4A 108.2
N2 C4 H4B 108.2
C3 C4 H4B 108.2
H4A C4 H4B 107.4
N2 C5 N1 120.6(2)
N2 C5 C6 119.4(2)
N1 C5 C6 120.0(2)
C7 C6 C5 124.6(2)
C7 C6 H6 117.7
C5 C6 H6 117.7
O1 C7 C6 124.6(2)
O1 C7 C8 117.5(2)
C6 C7 C8 117.9(2)
C13 C8 C9 118.4(2)
C13 C8 C7 119.4(2)
C9 C8 C7 122.1(2)
C10 C9 C8 121.3(3)
C10 C9 H9 119.4
C8 C9 H9 119.4
C11 C10 C9 118.9(3)
C11 C10 H10 120.6
C9 C10 H10 120.6
C10 C11 C12 121.1(3)
C10 C11 Cl 119.4(2)
C12 C11 Cl 119.5(2)
C11 C12 C13 119.4(3)
C11 C12 H12 120.3
C13 C12 H12 120.3
C12 C13 C8 120.8(3)
C12 C13 H13 119.6
C8 C13 H13 119.6
N3 C14 C15 115.0(2)
N3 C14 H14A 108.5
C15 C14 H14A 108.5
N3 C14 H14B 108.5
C15 C14 H14B 108.5
H14A C14 H14B 107.5
C14 C15 C16 112.7(3)
C14 C15 H15A 109.1
C16 C15 H15A 109.1
C14 C15 H15B 109.1
C16 C15 H15B 109.1
H15A C15 H15B 107.8
C17 C16 C15 112.6(3)
C17 C16 H16A 109.1
C15 C16 H16A 109.1
C17 C16 H16B 109.1
C15 C16 H16B 109.1
H16A C16 H16B 107.8
N4 C17 C16 115.5(3)
N4 C17 H17A 108.4
C16 C17 H17A 108.4
N4 C17 H17B 108.4
C16 C17 H17B 108.4
H17A C17 H17B 107.5
N3 C18 N4 119.9(2)
N3 C18 C19 119.7(2)
N4 C18 C19 120.4(2)
C20 C19 C18 124.1(2)
C20 C19 H19 117.9
C18 C19 H19 117.9
O2 C20 C19 124.6(2)
O2 C20 C21 117.1(2)
C19 C20 C21 118.4(2)
C22 C21 C26 118.6(2)
C22 C21 C20 122.2(2)
C26 C21 C20 119.2(2)
C23 C22 C21 121.1(3)
C23 C22 H22 119.5
C21 C22 H22 119.5
C24 C23 C22 118.6(3)
C24 C23 H23 120.7
C22 C23 H23 120.7
C25 C24 C23 121.8(3)
C25 C24 Cl1 119.5(2)
C23 C24 Cl1 118.7(2)
C24 C25 C26 119.2(3)
C24 C25 H25 120.4
C26 C25 H25 120.4
C25 C26 C21 120.7(3)
C25 C26 H26 119.6
C21 C26 H26 119.6

loop_
_geom_bond_atom_site_label_1
_geom_bond_atom_site_label_2
_geom_bond_distance
Cl1 C24 1.747(3)
Cl C11 1.747(3)
O1 C7 1.277(3)
O2 C20 1.273(3)
N1 C5 1.354(3)
N1 C1 1.461(3)
N1 H1 0.8800
N2 C5 1.344(3)
N2 C4 1.463(3)
N2 H2 0.8800
N3 C18 1.347(3)
N3 C14 1.461(3)
N3 H3 0.8800
N4 C18 1.348(3)
N4 C17 1.468(3)
N4 H4 0.8800
C1 C2 1.520(4)
C1 H1A 0.9900
C1 H1B 0.9900
C2 C3 1.522(4)
C2 H2A 0.9900
C2 H2B 0.9900
C3 C4 1.513(4)
C3 H3A 0.9900
C3 H3B 0.9900
C4 H4A 0.9900
C4 H4B 0.9900
C5 C6 1.412(4)
C6 C7 1.396(4)
C6 H6 0.9500
C7 C8 1.499(4)
C8 C13 1.390(4)
C8 C9 1.394(4)
C9 C10 1.383(4)
C9 H9 0.9500
C10 C11 1.381(4)
C10 H10 0.9500
C11 C12 1.382(4)
C12 C13 1.383(4)
C12 H12 0.9500
C13 H13 0.9500
C14 C15 1.519(4)
C14 H14A 0.9900
C14 H14B 0.9900
C15 C16 1.522(5)
C15 H15A 0.9900
C15 H15B 0.9900
C16 C17 1.515(4)
C16 H16A 0.9900
C16 H16B 0.9900
C17 H17A 0.9900
C17 H17B 0.9900
C18 C19 1.407(4)
C19 C20 1.390(4)
C19 H19 0.9500
C20 C21 1.499(4)
C21 C22 1.392(4)
C21 C26 1.395(4)
C22 C23 1.387(4)
C22 H22 0.9500
C23 C24 1.377(4)
C23 H23 0.9500
C24 C25 1.376(4)
C25 C26 1.381(4)
C25 H25 0.9500
C26 H26 0.9500

loop_
_geom_hbond_atom_site_label_D
_geom_hbond_atom_site_label_H
_geom_hbond_atom_site_label_A
_geom_hbond_site_symmetry_A
_geom_hbond_distance_DH
_geom_hbond_distance_HA
_geom_hbond_distance_DA
_geom_hbond_angle_DHA
_geom_hbond_publ_flag
N1 H1 O1 . 0.88 2.16 2.704(3) 119 no
N2 H2 O2 . 0.88 2.07 2.834(3) 145 yes
N3 H3 O1 1_545 0.88 2.09 2.878(3) 149 yes
N4 H4 O2 . 0.88 2.23 2.689(3) 112 no
C6 H6 O2 . 0.95 2.57 3.270(3) 131 no
C13 H13 O1 2_676 0.95 2.47 3.372(4) 159 no
C19 H19 O1 1_545 0.95 2.57 3.274(3) 132 no

loop_
_geom_torsion_atom_site_label_1
_geom_torsion_atom_site_label_2
_geom_torsion_atom_site_label_3
_geom_torsion_atom_site_label_4
_geom_torsion
C5 N1 C1 C2 -70.7(4)
N1 C1 C2 C3 72.1(4)
C1 C2 C3 C4 -62.4(4)
C5 N2 C4 C3 -73.6(4)
C2 C3 C4 N2 65.7(4)
C4 N2 C5 N1 39.6(4)
C4 N2 C5 C6 -141.0(3)
C1 N1 C5 N2 24.8(4)
C1 N1 C5 C6 -154.5(3)
N2 C5 C6 C7 -172.1(3)
N1 C5 C6 C7 7.3(4)
C5 C6 C7 O1 -1.1(4)
C5 C6 C7 C8 178.7(2)
O1 C7 C8 C13 39.3(4)
C6 C7 C8 C13 -140.5(3)
O1 C7 C8 C9 -139.7(3)
C6 C7 C8 C9 40.5(4)
C13 C8 C9 C10 0.5(4)
C7 C8 C9 C10 179.5(3)
C8 C9 C10 C11 1.0(4)
C9 C10 C11 C12 -1.0(5)
C9 C10 C11 Cl 178.7(2)
C10 C11 C12 C13 -0.6(5)
Cl C11 C12 C13 179.8(2)
C11 C12 C13 C8 2.1(4)
C9 C8 C13 C12 -2.1(4)
C7 C8 C13 C12 178.9(3)
C18 N3 C14 C15 75.0(4)
N3 C14 C15 C16 -69.8(4)
C14 C15 C16 C17 62.4(4)
C18 N4 C17 C16 74.6(4)
C15 C16 C17 N4 -69.9(4)
C14 N3 C18 N4 -33.7(4)
C14 N3 C18 C19 146.5(3)
C17 N4 C18 N3 -33.2(4)
C17 N4 C18 C19 146.6(3)
N3 C18 C19 C20 170.6(3)
N4 C18 C19 C20 -9.2(4)
C18 C19 C20 O2 3.9(4)
C18 C19 C20 C21 -175.3(2)
O2 C20 C21 C22 139.5(3)
C19 C20 C21 C22 -41.2(4)
O2 C20 C21 C26 -39.2(4)
C19 C20 C21 C26 140.1(3)
C26 C21 C22 C23 0.1(4)
C20 C21 C22 C23 -178.6(3)
C21 C22 C23 C24 -1.4(4)
C22 C23 C24 C25 1.3(4)
C22 C23 C24 Cl1 -179.2(2)
C23 C24 C25 C26 0.3(5)
Cl1 C24 C25 C26 -179.3(2)
C24 C25 C26 C21 -1.6(5)
C22 C21 C26 C25 1.5(4)
C20 C21 C26 C25 -179.8(3)
